data_2008559
loop_
_publ_author_name
'Ohno, Yoshio'
'Akutsu, Yoshiaki'
'Arai, Mitsuru'
'Tamura, Masamitsu'
'Takehiro Matsunaga'

_publ_section_title
;
 5-Methyl-1<i>H</i>-tetrazole
;
_journal_issue 6
_journal_name_full 'Acta Crystallographica Section C'
_journal_page_first 1014
_journal_page_last 1016
_journal_paper_doi 10.1107/S0108270199002437
_journal_volume 55
_journal_year 1999
_chemical_formula_moiety 'C2 H4 N4'
_chemical_formula_sum 'C2 H4 N4'
_chemical_formula_weight 84.08
_space_group_IT_number 9
_symmetry_cell_setting monoclinic
_symmetry_space_group_name_Hall 'C -2yc'
_symmetry_space_group_name_H-M 'C 1 c 1'
_cell_angle_alpha 90
_cell_angle_beta 133.98(2)
_cell_angle_gamma 90
_cell_formula_units_Z 4
_cell_length_a 4.586(2)
_cell_length_b 12.843(4)
_cell_length_c 9.7670(10)
_cell_measurement_reflns_used 16
_cell_measurement_temperature 296.2
_cell_measurement_theta_max 12.6
_cell_measurement_theta_min 8.6
_cell_volume 413.9(3)
_computing_cell_refinement Crystan-GM
_computing_data_collection 'Crystan-GM (Mackay et al., 1995)'
_computing_data_reduction 'TEXSAN (Molecular Structure Corporation, 1998)'
_computing_molecular_graphics 'ORTEPII (Johnson, 1976)'
_computing_publication_material TEXSAN
_computing_structure_refinement TEXSAN
_computing_structure_solution 'SIR92 (Altomare et al., 1994)'
_diffrn_measurement_device_type 'MacScience MXC18'
_diffrn_measurement_method \w
_diffrn_radiation_type 'Mo K\a'
_diffrn_radiation_wavelength 0.7107
_diffrn_reflns_av_R_equivalents 0.019
_diffrn_reflns_limit_h_max 5
_diffrn_reflns_limit_h_min -5
_diffrn_reflns_limit_k_max 16
_diffrn_reflns_limit_k_min -16
_diffrn_reflns_limit_l_max 12
_diffrn_reflns_limit_l_min -5
_diffrn_reflns_number 1025
_diffrn_reflns_theta_max 27.5
_diffrn_standards_decay_% 10
_diffrn_standards_interval_count 100
_diffrn_standards_number 3
_exptl_absorpt_coefficient_mu 0.101
_exptl_absorpt_correction_type none
_exptl_crystal_colour colourless
_exptl_crystal_density_diffrn 1.349
_exptl_crystal_density_method 'not measured'
_exptl_crystal_description plate
_exptl_crystal_size_max 0.70
_exptl_crystal_size_mid 0.60
_exptl_crystal_size_min 0.05
_refine_diff_density_max 0.10
_refine_diff_density_min -0.15
_refine_ls_extinction_method none
_refine_ls_goodness_of_fit_ref 1.859
_refine_ls_hydrogen_treatment noref
_refine_ls_number_parameters 53
_refine_ls_number_reflns 768
_refine_ls_R_factor_gt 0.040
_refine_ls_shift/su_max 0.043
_refine_ls_structure_factor_coef F
_refine_ls_weighting_details 'w = 1/[\s^2^(Fo) + 0.00048|Fo|^2^]'
_refine_ls_weighting_scheme \s
_refine_ls_wR_factor_ref 0.052
_reflns_number_gt 768
_reflns_number_total 950
_reflns_threshold_expression I>2\s(I)
_cod_data_source_file de1103.cif
_cod_data_source_block global
_cod_original_sg_symbol_H-M 'C c'
_cod_original_formula_sum 'C2 H4 N4 '
_cod_database_code 2008559

loop_
_symmetry_equiv_pos_as_xyz
x,y,z
x,-y,1/2+z
1/2+x,1/2+y,z
1/2+x,1/2-y,1/2+z

loop_
_atom_site_label
_atom_site_fract_x
_atom_site_fract_y
_atom_site_fract_z
_atom_site_U_iso_or_equiv
_atom_site_adp_type
_atom_site_refinement_flags
_atom_site_occupancy
_atom_site_disorder_assembly
_atom_site_disorder_group
N1 .4964 .52890(10) -.0532 .0453(5) Uani . 1.00 . .
N2 .4712(8) .62050(10) .0040(4) .0600(6) Uani . 1.00 . .
N3 .4630(8) .5991(2) .1298(4) .0613(6) Uani . 1.00 . .
N4 .4815(7) .4946(2) .1559(4) .0511(5) Uani . 1.00 . .
C1 .5011(8) .4519(2) .0399(4) .0425(5) Uani . 1.00 . .
C2 .5250(10) .3401(2) .0148(5) .0662(7) Uani . 1.00 . .
H1 .5249 .3002 .0979 .0820 Uiso . 1.00 . .
H2 .2994 .3194 -.1126 .0820 Uiso . 1.00 . .
H3 .7687 .3255 .0458 .0820 Uiso . 1.00 . .
H4 .4796 .5260 -.1478 .0966 Uiso . 1.00 . .

loop_
_atom_site_aniso_label
_atom_site_aniso_U_11
_atom_site_aniso_U_22
_atom_site_aniso_U_33
_atom_site_aniso_U_12
_atom_site_aniso_U_13
_atom_site_aniso_U_23
N1 .0594(10) .0480(10) .0460(9) .0016(8) .0431(8) .0015(7)
N2 .0860(10) .0472(9) .0700(10) .0037(9) .0630(10) .0023(9)
N3 .0860(10) .0560(10) .0660(10) .0059(9) .0610(10) -.0031(9)
N4 .0660(10) .0577(9) .0490(10) .0051(8) .0471(10) .0025(7)
C1 .0467(9) .0500(10) .0397(8) .0038(8) .0334(7) .0024(7)
C2 .093(2) .0470(10) .0690(10) .0050(10) .0600(10) .0030(10)

loop_
_atom_type_symbol
_atom_type_scat_dispersion_real
_atom_type_scat_dispersion_imag
_atom_type_scat_source
C 0.003 0.002 'International Tables'
N 0.006 0.003 'International Tables'
H 0.000 0.000 'International Tables'

loop_
_geom_angle_atom_site_label_1
_geom_angle_atom_site_label_2
_geom_angle_atom_site_label_3
_geom_angle_site_symmetry_1
_geom_angle_site_symmetry_2
_geom_angle_site_symmetry_3
_geom_angle
_geom_angle_publ_flag
N2 N1 C1 1_555 1_555 1_555 109.4(2) yes
N2 N1 H4 1_555 1_555 1_555 120.5(2) no
C1 N1 H4 1_555 1_555 1_555 129.7(2) no
N1 N2 N3 1_555 1_555 1_555 106.2(2) yes
N2 N3 N4 1_555 1_555 1_555 110.6(2) yes
N3 N4 C1 1_555 1_555 1_555 106.5(2) yes
N1 C1 N4 1_555 1_555 1_555 107.4(2) yes
N1 C1 C2 1_555 1_555 1_555 125.2(2) yes
N4 C1 C2 1_555 1_555 1_555 127.4(2) yes
C1 C2 H1 1_555 1_555 1_555 109.5(2) no
C1 C2 H2 1_555 1_555 1_555 110.5(2) no
C1 C2 H3 1_555 1_555 1_555 110.3(2) no
H1 C2 H2 1_555 1_555 1_555 108.5(3) no
H1 C2 H3 1_555 1_555 1_555 108.4(3) no
H2 C2 H3 1_555 1_555 1_555 109.5(3) no

loop_
_geom_bond_atom_site_label_1
_geom_bond_atom_site_label_2
_geom_bond_site_symmetry_1
_geom_bond_site_symmetry_2
_geom_bond_distance
_geom_bond_publ_flag
N1 N2 1_555 1_555 1.342(3) yes
N1 C1 1_555 1_555 1.333(2) yes
N2 N3 1_555 1_555 1.285(3) yes
N3 N4 1_555 1_555 1.358(3) yes
N4 C1 1_555 1_555 1.316(3) yes
C1 C2 1_555 1_555 1.473(3) yes

loop_
_geom_hbond_atom_site_label_D
_geom_hbond_atom_site_label_H
_geom_hbond_atom_site_label_A
_geom_hbond_site_symmetry_D
_geom_hbond_site_symmetry_H
_geom_hbond_site_symmetry_A
_geom_hbond_distance_DH
_geom_hbond_distance_HA
_geom_hbond_distance_DA
_geom_hbond_angle_DHA
_geom_hbond_publ_flag
N1 H4 N4 1_555 1_555 2_564 0.87 1.94 2.811(3) 173.4 yes

loop_
_geom_torsion_atom_site_label_1
_geom_torsion_atom_site_label_2
_geom_torsion_atom_site_label_3
_geom_torsion_atom_site_label_4
_geom_torsion_site_symmetry_1
_geom_torsion_site_symmetry_2
_geom_torsion_site_symmetry_3
_geom_torsion_site_symmetry_4
_geom_torsion
_geom_torsion_publ_flag
N1 N2 N3 N4 1_555 1_555 1_555 1_555 -0.1(2) yes
N1 C1 N4 N3 1_555 1_555 1_555 1_555 0.3(2) yes
N2 N1 C1 N4 1_555 1_555 1_555 1_555 -0.4(2) yes
N2 N1 C1 C2 1_555 1_555 1_555 1_555 179.8(2) yes
N2 N3 N4 C1 1_555 1_555 1_555 1_555 -0.1(3) yes
N3 N2 N1 C1 1_555 1_555 1_555 1_555 0.3(2) yes
N3 N4 C1 C2 1_555 1_555 1_555 1_555 -179.9(2) yes
